data_4027974
loop_
_publ_author_name
'Yunfei Du'
'Elizabeth H. Krenske'
'Jennifer E. Antoline'
'Andrew G. Lohse'
'K. N. Houk'
'Richard P. Hsung'

_publ_section_title
;
 Control of Regioselectivity and Stereoselectivity in (4 + 3)
 Cycloadditions of Chiral Oxyallyls with Unsymmetrically Disubstituted
 Furans
;
_journal_name_full 'Journal of Organic Chemistry'
_journal_page_first 1753
_journal_page_last 1759
_journal_paper_doi 10.1021/jo3011792
_journal_volume 78
_journal_year 2013
_chemical_absolute_configuration syn
_chemical_formula_moiety 'C20 H24 N2 O3'
_chemical_formula_sum 'C20 H24 N2 O3'
_chemical_formula_weight 340.41
_chemical_name_systematic
; 
 ? 
;
_space_group_IT_number 5
_symmetry_cell_setting monoclinic
_symmetry_space_group_name_Hall 'C 2y'
_symmetry_space_group_name_H-M 'C 1 2 1'
_atom_sites_solution_hydrogens geom
_atom_sites_solution_primary direct
_atom_sites_solution_secondary difmap
_audit_creation_method SHELXL-97
_cell_angle_alpha 90.00
_cell_angle_beta 94.402(2)
_cell_angle_gamma 90.00
_cell_formula_units_Z 4
_cell_length_a 14.202(2)
_cell_length_b 6.2610(9)
_cell_length_c 19.724(3)
_cell_measurement_reflns_used 2543
_cell_measurement_temperature 173(2)
_cell_measurement_theta_max 27.47
_cell_measurement_theta_min 2.88
_cell_volume 1748.7(4)
_computing_cell_refinement 'Bruker SAINT'
_computing_data_collection 'Bruker APEX2'
_computing_data_reduction 'Bruker SAINT'
_computing_molecular_graphics 'Bruker SHELXTL'
_computing_publication_material 'Bruker SHELXTL'
_computing_structure_refinement 'SHELXL-97 (Sheldrick, 1997)'
_computing_structure_solution 'SHELXS-97 (Sheldrick, 1990)'
_diffrn_ambient_temperature 173(2)
_diffrn_measured_fraction_theta_full 0.994
_diffrn_measured_fraction_theta_max 0.994
_diffrn_measurement_device_type 'Bruker APEX-II CCD'
_diffrn_measurement_method '\f and \w scans'
_diffrn_radiation_monochromator graphite
_diffrn_radiation_source 'normal-focus sealed tube'
_diffrn_radiation_type MoK\a
_diffrn_radiation_wavelength 0.71073
_diffrn_reflns_av_R_equivalents 0.0346
_diffrn_reflns_av_sigmaI/netI 0.0590
_diffrn_reflns_limit_h_max 18
_diffrn_reflns_limit_h_min -18
_diffrn_reflns_limit_k_max 8
_diffrn_reflns_limit_k_min -6
_diffrn_reflns_limit_l_max 20
_diffrn_reflns_limit_l_min -25
_diffrn_reflns_number 7366
_diffrn_reflns_theta_full 27.49
_diffrn_reflns_theta_max 27.49
_diffrn_reflns_theta_min 2.07
_diffrn_standards_number 0
_exptl_absorpt_coefficient_mu 0.087
_exptl_absorpt_correction_T_max 0.7456
_exptl_absorpt_correction_T_min 0.6799
_exptl_absorpt_correction_type multi-scan
_exptl_absorpt_process_details 'SADABS, R. Blessing, 1995'
_exptl_crystal_colour colorless
_exptl_crystal_density_diffrn 1.293
_exptl_crystal_description Plate
_exptl_crystal_F_000 728
_exptl_crystal_size_max 0.37
_exptl_crystal_size_mid 0.14
_exptl_crystal_size_min 0.05
_refine_diff_density_max 0.147
_refine_diff_density_min -0.193
_refine_diff_density_rms 0.041
_refine_ls_abs_structure_details 'Flack H D (1983), Acta Cryst. A39, 876-881'
_refine_ls_abs_structure_Flack 0.3(13)
_refine_ls_extinction_method none
_refine_ls_goodness_of_fit_ref 1.015
_refine_ls_hydrogen_treatment constr
_refine_ls_matrix_type full
_refine_ls_number_parameters 230
_refine_ls_number_reflns 3697
_refine_ls_number_restraints 1
_refine_ls_restrained_S_all 1.015
_refine_ls_R_factor_all 0.0687
_refine_ls_R_factor_gt 0.0461
_refine_ls_shift/su_max 0.000
_refine_ls_shift/su_mean 0.000
_refine_ls_structure_factor_coef Fsqd
_refine_ls_weighting_details 'calc w=1/[\s^2^(Fo^2^)+(0.0443P)^2^+0.0000P] where P=(Fo^2^+2Fc^2^)/3'
_refine_ls_weighting_scheme calc
_refine_ls_wR_factor_gt 0.0892
_refine_ls_wR_factor_ref 0.0989
_reflns_number_gt 2855
_reflns_number_total 3697
_reflns_threshold_expression >2sigma(I)
_cod_data_source_file jo3011792_si_003.cif
_cod_data_source_block 12017_0m
_cod_original_cell_volume 1748.6(4)
_cod_database_code 4027974

loop_
_symmetry_equiv_pos_as_xyz
'x, y, z'
'-x, y, -z'
'x+1/2, y+1/2, z'
'-x+1/2, y+1/2, -z'

loop_
_atom_site_label
_atom_site_type_symbol
_atom_site_fract_x
_atom_site_fract_y
_atom_site_fract_z
_atom_site_U_iso_or_equiv
_atom_site_adp_type
_atom_site_occupancy
_atom_site_symmetry_multiplicity
_atom_site_calc_flag
_atom_site_refinement_flags
O1 O 0.14170(11) 0.0067(2) 0.72258(8) 0.0321(4) Uani 1 1 d .
O2 O 0.34310(12) 0.0379(3) 0.75745(8) 0.0435(5) Uani 1 1 d .
O3 O 0.34312(12) 0.4564(3) 0.60427(8) 0.0391(5) Uani 1 1 d .
N1 N 0.19864(12) 0.3459(3) 0.74825(8) 0.0231(4) Uani 1 1 d .
N2 N 0.08181(12) 0.2193(3) 0.80496(9) 0.0247(4) Uani 1 1 d .
C1 C 0.14145(15) 0.1733(3) 0.75528(11) 0.0237(5) Uani 1 1 d .
C2 C -0.00650(16) 0.1017(4) 0.80587(14) 0.0382(6) Uani 1 1 d .
H2A H 0.0029 -0.0453 0.7907 0.057 Uiso 1 1 calc R
H2B H -0.0549 0.1710 0.7753 0.057 Uiso 1 1 calc R
H2C H -0.0270 0.1004 0.8522 0.057 Uiso 1 1 calc R
C3 C 0.05093(16) 0.5160(4) 0.88420(12) 0.0321(6) Uani 1 1 d .
H3A H -0.0144 0.4716 0.8889 0.048 Uiso 1 1 calc R
H3B H 0.0559 0.6714 0.8892 0.048 Uiso 1 1 calc R
H3C H 0.0927 0.4467 0.9194 0.048 Uiso 1 1 calc R
C4 C 0.07975(15) 0.4516(4) 0.81454(11) 0.0247(5) Uani 1 1 d .
H4A H 0.0330 0.5135 0.7794 0.030 Uiso 1 1 calc R
C5 C 0.17967(14) 0.5162(4) 0.79676(10) 0.0229(5) Uani 1 1 d .
H5A H 0.1762 0.6563 0.7724 0.027 Uiso 1 1 calc R
C6 C 0.25091(15) 0.5326(4) 0.85771(10) 0.0230(5) Uani 1 1 d .
C7 C 0.26239(15) 0.7291(4) 0.88979(12) 0.0284(5) Uani 1 1 d .
H7A H 0.2304 0.8507 0.8706 0.034 Uiso 1 1 calc R
C8 C 0.31979(16) 0.7501(4) 0.94936(12) 0.0329(6) Uani 1 1 d .
H8A H 0.3261 0.8852 0.9712 0.039 Uiso 1 1 calc R
C9 C 0.36788(15) 0.5758(4) 0.97716(12) 0.0326(6) Uani 1 1 d .
H9A H 0.4070 0.5899 1.0182 0.039 Uiso 1 1 calc R
C10 C 0.35857(15) 0.3800(4) 0.94472(11) 0.0289(5) Uani 1 1 d .
H10A H 0.3925 0.2601 0.9633 0.035 Uiso 1 1 calc R
C11 C 0.30056(14) 0.3567(4) 0.88557(11) 0.0251(5) Uani 1 1 d .
H11A H 0.2945 0.2213 0.8639 0.030 Uiso 1 1 calc R
C12 C 0.27713(14) 0.3575(4) 0.70602(10) 0.0246(5) Uani 1 1 d .
H12A H 0.3167 0.4778 0.7256 0.030 Uiso 1 1 calc R
C13 C 0.34256(16) 0.1640(4) 0.71107(12) 0.0341(6) Uani 1 1 d .
C14 C 0.41374(18) 0.1473(5) 0.65729(13) 0.0525(8) Uani 1 1 d .
H14A H 0.4296 -0.0048 0.6503 0.063 Uiso 1 1 calc R
H14B H 0.4725 0.2229 0.6733 0.063 Uiso 1 1 calc R
C15 C 0.37431(18) 0.2439(5) 0.59005(12) 0.0437(7) Uani 1 1 d .
H15A H 0.4223 0.2440 0.5555 0.052 Uiso 1 1 calc R
C16 C 0.28503(19) 0.1366(4) 0.56366(12) 0.0390(6) Uani 1 1 d .
H16A H 0.2810 0.0148 0.5348 0.047 Uiso 1 1 calc R
C17 C 0.21257(16) 0.2381(4) 0.58679(11) 0.0298(5) Uani 1 1 d .
C18 C 0.25224(15) 0.4226(4) 0.63020(11) 0.0263(5) Uani 1 1 d .
C19 C 0.1962(2) 0.6281(4) 0.62414(13) 0.0416(7) Uani 1 1 d .
H19A H 0.1844 0.6662 0.5760 0.062 Uiso 1 1 calc R
H19B H 0.2321 0.7426 0.6481 0.062 Uiso 1 1 calc R
H19C H 0.1358 0.6087 0.6443 0.062 Uiso 1 1 calc R
C20 C 0.10955(18) 0.1924(5) 0.57301(13) 0.0479(7) Uani 1 1 d .
H20A H 0.1010 0.0762 0.5398 0.072 Uiso 1 1 calc R
H20B H 0.0773 0.3208 0.5548 0.072 Uiso 1 1 calc R
H20C H 0.0829 0.1504 0.6154 0.072 Uiso 1 1 calc R

loop_
_atom_site_aniso_label
_atom_site_aniso_U_11
_atom_site_aniso_U_22
_atom_site_aniso_U_33
_atom_site_aniso_U_23
_atom_site_aniso_U_13
_atom_site_aniso_U_12
O1 0.0421(9) 0.0211(10) 0.0333(9) -0.0044(8) 0.0043(7) -0.0001(7)
O2 0.0454(10) 0.0525(13) 0.0327(9) 0.0055(10) 0.0037(8) 0.0189(10)
O3 0.0420(10) 0.0431(12) 0.0344(10) 0.0002(8) 0.0161(8) -0.0065(8)
N1 0.0252(9) 0.0230(10) 0.0216(9) -0.0035(8) 0.0057(7) -0.0010(8)
N2 0.0230(9) 0.0209(11) 0.0304(10) -0.0023(9) 0.0045(8) -0.0038(8)
C1 0.0281(11) 0.0192(13) 0.0231(12) 0.0037(10) -0.0017(9) 0.0029(9)
C2 0.0330(12) 0.0325(14) 0.0501(16) -0.0034(13) 0.0091(12) -0.0106(12)
C3 0.0320(12) 0.0321(14) 0.0335(13) -0.0051(12) 0.0101(10) 0.0027(11)
C4 0.0224(11) 0.0239(13) 0.0275(12) 0.0009(10) 0.0000(9) 0.0014(9)
C5 0.0278(11) 0.0186(12) 0.0225(11) 0.0003(10) 0.0034(9) 0.0004(10)
C6 0.0236(10) 0.0227(12) 0.0231(11) -0.0010(10) 0.0045(9) -0.0042(9)
C7 0.0299(11) 0.0221(12) 0.0331(13) -0.0008(11) 0.0016(10) -0.0030(10)
C8 0.0337(12) 0.0298(14) 0.0349(14) -0.0072(12) 0.0009(11) -0.0080(11)
C9 0.0267(12) 0.0462(17) 0.0246(12) -0.0072(11) -0.0002(10) -0.0044(11)
C10 0.0263(11) 0.0343(15) 0.0263(12) 0.0029(11) 0.0029(9) 0.0003(10)
C11 0.0284(11) 0.0216(12) 0.0255(11) 0.0012(10) 0.0038(9) -0.0022(10)
C12 0.0249(11) 0.0284(13) 0.0205(11) -0.0030(11) 0.0017(9) -0.0007(10)
C13 0.0276(12) 0.0487(17) 0.0259(13) 0.0015(12) 0.0010(10) 0.0059(11)
C14 0.0409(14) 0.080(2) 0.0381(16) 0.0053(16) 0.0133(12) 0.0273(15)
C15 0.0430(14) 0.0589(19) 0.0313(14) 0.0049(14) 0.0173(12) 0.0135(15)
C16 0.0678(18) 0.0314(15) 0.0182(12) -0.0016(11) 0.0050(12) 0.0107(13)
C17 0.0410(13) 0.0292(13) 0.0188(11) 0.0030(11) 0.0001(10) -0.0011(12)
C18 0.0343(12) 0.0233(13) 0.0221(11) 0.0021(10) 0.0074(10) -0.0015(10)
C19 0.0695(18) 0.0287(15) 0.0276(14) 0.0056(12) 0.0102(13) 0.0113(14)
C20 0.0515(16) 0.055(2) 0.0357(15) -0.0002(14) -0.0093(12) -0.0092(15)

loop_
_atom_type_symbol
_atom_type_description
_atom_type_scat_dispersion_real
_atom_type_scat_dispersion_imag
_atom_type_scat_source
C C 0.0033 0.0016 'International Tables Vol C Tables 4.2.6.8 and 6.1.1.4'
H H 0.0000 0.0000 'International Tables Vol C Tables 4.2.6.8 and 6.1.1.4'
N N 0.0061 0.0033 'International Tables Vol C Tables 4.2.6.8 and 6.1.1.4'
O O 0.0106 0.0060 'International Tables Vol C Tables 4.2.6.8 and 6.1.1.4'

loop_
_geom_angle_atom_site_label_1
_geom_angle_atom_site_label_2
_geom_angle_atom_site_label_3
_geom_angle
C15 O3 C18 103.38(18)
C1 N1 C12 126.14(19)
C1 N1 C5 111.57(16)
C12 N1 C5 121.80(18)
C1 N2 C2 118.81(19)
C1 N2 C4 108.60(18)
C2 N2 C4 118.28(18)
O1 C1 N1 126.4(2)
O1 C1 N2 125.4(2)
N1 C1 N2 108.10(18)
N2 C2 H2A 109.5
N2 C2 H2B 109.5
H2A C2 H2B 109.5
N2 C2 H2C 109.5
H2A C2 H2C 109.5
H2B C2 H2C 109.5
C4 C3 H3A 109.5
C4 C3 H3B 109.5
H3A C3 H3B 109.5
C4 C3 H3C 109.5
H3A C3 H3C 109.5
H3B C3 H3C 109.5
N2 C4 C3 112.92(19)
N2 C4 C5 101.72(17)
C3 C4 C5 116.93(18)
N2 C4 H4A 108.3
C3 C4 H4A 108.3
C5 C4 H4A 108.3
N1 C5 C6 114.89(17)
N1 C5 C4 100.10(16)
C6 C5 C4 114.07(17)
N1 C5 H5A 109.1
C6 C5 H5A 109.1
C4 C5 H5A 109.1
C7 C6 C11 118.8(2)
C7 C6 C5 118.0(2)
C11 C6 C5 123.0(2)
C8 C7 C6 120.8(2)
C8 C7 H7A 119.6
C6 C7 H7A 119.6
C9 C8 C7 120.2(2)
C9 C8 H8A 119.9
C7 C8 H8A 119.9
C8 C9 C10 119.4(2)
C8 C9 H9A 120.3
C10 C9 H9A 120.3
C11 C10 C9 120.8(2)
C11 C10 H10A 119.6
C9 C10 H10A 119.6
C10 C11 C6 119.9(2)
C10 C11 H11A 120.0
C6 C11 H11A 120.0
N1 C12 C13 114.59(19)
N1 C12 C18 115.90(16)
C13 C12 C18 111.19(18)
N1 C12 H12A 104.6
C13 C12 H12A 104.6
C18 C12 H12A 104.6
O2 C13 C14 121.1(2)
O2 C13 C12 122.5(2)
C14 C13 C12 116.3(2)
C13 C14 C15 111.1(2)
C13 C14 H14A 109.4
C15 C14 H14A 109.4
C13 C14 H14B 109.4
C15 C14 H14B 109.4
H14A C14 H14B 108.0
O3 C15 C16 102.62(19)
O3 C15 C14 107.2(2)
C16 C15 C14 111.7(2)
O3 C15 H15A 111.6
C16 C15 H15A 111.6
C14 C15 H15A 111.6
C17 C16 C15 109.0(2)
C17 C16 H16A 125.5
C15 C16 H16A 125.5
C16 C17 C20 128.5(2)
C16 C17 C18 107.2(2)
C20 C17 C18 124.3(2)
O3 C18 C19 109.11(19)
O3 C18 C17 102.42(18)
C19 C18 C17 115.6(2)
O3 C18 C12 103.59(17)
C19 C18 C12 112.11(18)
C17 C18 C12 112.77(18)
C18 C19 H19A 109.5
C18 C19 H19B 109.5
H19A C19 H19B 109.5
C18 C19 H19C 109.5
H19A C19 H19C 109.5
H19B C19 H19C 109.5
C17 C20 H20A 109.5
C17 C20 H20B 109.5
H20A C20 H20B 109.5
C17 C20 H20C 109.5
H20A C20 H20C 109.5
H20B C20 H20C 109.5

loop_
_geom_bond_atom_site_label_1
_geom_bond_atom_site_label_2
_geom_bond_distance
O1 C1 1.226(3)
O2 C13 1.208(3)
O3 C15 1.437(3)
O3 C18 1.440(3)
N1 C1 1.365(3)
N1 C12 1.444(3)
N1 C5 1.471(3)
N2 C1 1.374(3)
N2 C2 1.455(3)
N2 C4 1.467(3)
C2 H2A 0.9800
C2 H2B 0.9800
C2 H2C 0.9800
C3 C4 1.518(3)
C3 H3A 0.9800
C3 H3B 0.9800
C3 H3C 0.9800
C4 C5 1.542(3)
C4 H4A 1.0000
C5 C6 1.514(3)
C5 H5A 1.0000
C6 C7 1.387(3)
C6 C11 1.397(3)
C7 C8 1.384(3)
C7 H7A 0.9500
C8 C9 1.379(4)
C8 H8A 0.9500
C9 C10 1.385(4)
C9 H9A 0.9500
C10 C11 1.383(3)
C10 H10A 0.9500
C11 H11A 0.9500
C12 C13 1.525(3)
C12 C18 1.564(3)
C12 H12A 1.0000
C13 C14 1.524(3)
C14 C15 1.524(4)
C14 H14A 0.9900
C14 H14B 0.9900
C15 C16 1.493(4)
C15 H15A 1.0000
C16 C17 1.320(3)
C16 H16A 0.9500
C17 C20 1.495(3)
C17 C18 1.520(3)
C18 C19 1.513(3)
C19 H19A 0.9800
C19 H19B 0.9800
C19 H19C 0.9800
C20 H20A 0.9800
C20 H20B 0.9800
C20 H20C 0.9800

loop_
_geom_torsion_atom_site_label_1
_geom_torsion_atom_site_label_2
_geom_torsion_atom_site_label_3
_geom_torsion_atom_site_label_4
_geom_torsion
C12 N1 C1 O1 -7.0(3)
C5 N1 C1 O1 -179.1(2)
C12 N1 C1 N2 173.98(18)
C5 N1 C1 N2 1.9(2)
C2 N2 C1 O1 -21.2(3)
C4 N2 C1 O1 -160.2(2)
C2 N2 C1 N1 157.89(19)
C4 N2 C1 N1 18.8(2)
C1 N2 C4 C3 -156.53(17)
C2 N2 C4 C3 64.1(3)
C1 N2 C4 C5 -30.4(2)
C2 N2 C4 C5 -169.72(18)
C1 N1 C5 C6 102.6(2)
C12 N1 C5 C6 -69.9(2)
C1 N1 C5 C4 -20.0(2)
C12 N1 C5 C4 167.51(18)
N2 C4 C5 N1 28.9(2)
C3 C4 C5 N1 152.34(19)
N2 C4 C5 C6 -94.3(2)
C3 C4 C5 C6 29.1(3)
N1 C5 C6 C7 154.14(19)
C4 C5 C6 C7 -91.1(2)
N1 C5 C6 C11 -30.2(3)
C4 C5 C6 C11 84.5(2)
C11 C6 C7 C8 -1.8(3)
C5 C6 C7 C8 174.0(2)
C6 C7 C8 C9 1.1(3)
C7 C8 C9 C10 0.3(3)
C8 C9 C10 C11 -1.1(3)
C9 C10 C11 C6 0.4(3)
C7 C6 C11 C10 1.1(3)
C5 C6 C11 C10 -174.50(19)
C1 N1 C12 C13 -45.3(3)
C5 N1 C12 C13 126.1(2)
C1 N1 C12 C18 86.3(3)
C5 N1 C12 C18 -102.3(2)
N1 C12 C13 O2 -17.2(3)
C18 C12 C13 O2 -151.0(2)
N1 C12 C13 C14 167.7(2)
C18 C12 C13 C14 33.9(3)
O2 C13 C14 C15 153.2(3)
C12 C13 C14 C15 -31.7(3)
C18 O3 C15 C16 37.5(2)
C18 O3 C15 C14 -80.3(2)
C13 C14 C15 O3 53.0(3)
C13 C14 C15 C16 -58.7(3)
O3 C15 C16 C17 -23.7(3)
C14 C15 C16 C17 90.9(3)
C15 C16 C17 C20 178.6(2)
C15 C16 C17 C18 0.4(3)
C15 O3 C18 C19 -160.2(2)
C15 O3 C18 C17 -37.2(2)
C15 O3 C18 C12 80.3(2)
C16 C17 C18 O3 22.9(2)
C20 C17 C18 O3 -155.4(2)
C16 C17 C18 C19 141.4(2)
C20 C17 C18 C19 -36.9(3)
C16 C17 C18 C12 -87.8(2)
C20 C17 C18 C12 93.9(3)
N1 C12 C18 O3 170.55(19)
C13 C12 C18 O3 -56.3(2)
N1 C12 C18 C19 53.1(3)
C13 C12 C18 C19 -173.8(2)
N1 C12 C18 C17 -79.5(2)
C13 C12 C18 C17 53.7(2)
